data_9004757
loop_
_publ_author_name
'Burns, P. C.'
'Deely, K. M.'
'Hayden, L. A.'

_publ_section_title
;
 The crystal chemistry of the zippeite group
 Sample: SZIPPNH4II
;
_journal_name_full 'The Canadian Mineralogist'
_journal_page_first 687
_journal_page_last 706
_journal_paper_doi 10.2113/gscanmin.41.3.687
_journal_volume 41
_journal_year 2003
_chemical_formula_sum 'N2 O10 S U2'
_chemical_name_mineral Zippeite
_space_group_IT_number 64
_symmetry_space_group_name_Hall '-C 2ac 2'
_symmetry_space_group_name_H-M 'C m c a'
_cell_angle_alpha 90
_cell_angle_beta 90
_cell_angle_gamma 90
_cell_formula_units_Z 8
_cell_length_a 14.2520
_cell_length_b 8.7748
_cell_length_c 17.1863
_cell_volume 2149.292
_exptl_crystal_density_diffrn 4.303
_cod_original_formula_sum 'U2 S O10 N2'
_cod_database_code 9004757

loop_
_symmetry_equiv_pos_as_xyz
x,y,z
1/2+x,1/2+y,z
x,1/2-y,1/2+z
1/2+x,-y,1/2+z
-x,1/2+y,1/2-z
1/2-x,+y,1/2-z
-x,y,z
1/2-x,1/2+y,z
x,-y,-z
1/2+x,1/2-y,-z
x,1/2+y,1/2-z
1/2+x,+y,1/2-z
-x,1/2-y,1/2+z
1/2-x,-y,1/2+z
-x,-y,-z
1/2-x,1/2-y,-z

loop_
_atom_site_label
_atom_site_fract_x
_atom_site_fract_y
_atom_site_fract_z
_atom_site_U_iso_or_equiv
_atom_site_type_symbol
_atom_site_attached_hydrogens
U(1) 0.23250 0.12680 0.41380 0.01400 U 0
S(1) 0.25000 0.38120 0.25000 0.02100 S 0
O(1) 0.24340 0.37560 0.45520 0.03700 O 0
O(2) 0.30860 0.46960 0.30030 0.03200 O 0
O(3) 0.18680 0.28140 0.29930 0.02000 O 0
O(4) 0.10700 0.12440 0.43130 0.02900 O 0
O(5) 0.35270 0.12860 0.38620 0.03500 O 0
NH4(1) 0.00000 0.13500 0.25040 0.09100 N 0
NH4(2) 0.00000 -0.16500 0.40300 0.11900 N 0

loop_
_cod_changelog_entry_id
_cod_changelog_entry_author
_cod_changelog_entry_date
_cod_changelog_entry_text
1
;cod-tools version 3.8.0
Id: cif_guess_AMCSD_atom_types 9581 2023-05-17 12:35:41Z saulius
;
2023-05-23T09:16:05+03:00
;Derived atom types and hydrogen counts
from atom names that follow the AMCSD naming convention
(Wat == water, O-H == hydroxyl).
;
